data_8000000
loop_
_publ_author_name
'Takashi Aridomi'
'Tatsuya Kawamoto'
'Asako Igashira-Kamiyama'
'Takumi Konno'

_publ_contact_author
;
      Takumi Konno
   Department of Chemistry, Graduate School of Science, Osaka University,
Toyonaka, Osaka, 560-0043, Japan
;
_publ_section_title
;
 The First S-Bridged CoIIICdIICoIII and CoIIICdII2CoIII Structures
 Controlled by Chirality of Mono(thiolato)-Type Cobalt(III) Units
;
_journal_issue 3
_journal_name_full 'Chemistry Letters'
_journal_page_first 292
_journal_paper_doi 10.1246/cl.2005.292
_journal_volume 34
_journal_year 2005
_chemical_formula_sum 'C6 H22 Cd0.5 Cl3 Co N5 O4 S'
_chemical_formula_weight 481.83
_space_group_IT_number 14
_symmetry_cell_setting monoclinic
_symmetry_space_group_name_Hall '-P 2yn'
_symmetry_space_group_name_H-M 'P 1 21/n 1'
_atom_sites_solution_hydrogens geom
_atom_sites_solution_primary direct
_atom_sites_solution_secondary difmap
_audit_creation_method SHELXL-97
_cell_angle_alpha 90.00
_cell_angle_beta 96.041(10)
_cell_angle_gamma 90.00
_cell_formula_units_Z 4
_cell_length_a 8.5547(14)
_cell_length_b 13.8816(14)
_cell_length_c 13.5666(13)
_cell_measurement_reflns_used 25
_cell_measurement_temperature 296(2)
_cell_measurement_theta_max 15.0
_cell_measurement_theta_min 14.2
_cell_volume 1602.1(3)
_computing_structure_refinement 'SHELXL-97 (Sheldrick, 1997)'
_computing_structure_solution 'SHELXS-97 (Sheldrick, 1990)'
_diffrn_ambient_temperature 296(2)
_diffrn_measured_fraction_theta_full 0.999
_diffrn_measured_fraction_theta_max 0.999
_diffrn_measurement_device_type 'Rigaku AFC5R'
_diffrn_measurement_method \w-2\q
_diffrn_radiation_monochromator graphite
_diffrn_radiation_source 'fine-focus sealed tube'
_diffrn_radiation_type MoK\a
_diffrn_radiation_wavelength 0.71069
_diffrn_reflns_av_R_equivalents 0.0472
_diffrn_reflns_av_sigmaI/netI 0.1372
_diffrn_reflns_limit_h_max 0
_diffrn_reflns_limit_h_min -12
_diffrn_reflns_limit_k_max 19
_diffrn_reflns_limit_k_min 0
_diffrn_reflns_limit_l_max 19
_diffrn_reflns_limit_l_min -18
_diffrn_reflns_number 4941
_diffrn_reflns_theta_full 30.01
_diffrn_reflns_theta_max 30.01
_diffrn_reflns_theta_min 2.69
_diffrn_standards_decay_% -0.91
_diffrn_standards_interval_count 0
_diffrn_standards_number 3
_exptl_absorpt_coefficient_mu 2.366
_exptl_absorpt_correction_T_max 0.8519
_exptl_absorpt_correction_T_min 0.6490
_exptl_absorpt_correction_type psi-scan
_exptl_absorpt_process_details '(North, Phillips & Mathews, 1968)'
_exptl_crystal_colour brown
_exptl_crystal_density_diffrn 1.998
_exptl_crystal_density_method 'not measured'
_exptl_crystal_description prismatic
_exptl_crystal_F_000 972
_exptl_crystal_size_max 0.20
_exptl_crystal_size_mid 0.12
_exptl_crystal_size_min 0.07
_refine_diff_density_max 0.917
_refine_diff_density_min -0.897
_refine_diff_density_rms 0.156
_refine_ls_extinction_coef 0.0008(3)
_refine_ls_extinction_expression Fc^*^=kFc[1+0.001xFc^2^\l^3^/sin(2\q)]^-1/4^
_refine_ls_extinction_method SHELXL
_refine_ls_goodness_of_fit_ref 0.969
_refine_ls_hydrogen_treatment mixed
_refine_ls_matrix_type full
_refine_ls_number_parameters 190
_refine_ls_number_reflns 4661
_refine_ls_number_restraints 0
_refine_ls_restrained_S_all 0.969
_refine_ls_R_factor_all 0.1530
_refine_ls_R_factor_gt 0.0435
_refine_ls_shift/su_max 0.000
_refine_ls_shift/su_mean 0.000
_refine_ls_structure_factor_coef Fsqd
_refine_ls_weighting_details 'calc w=1/[\s^2^(Fo^2^)+(0.0413P)^2^+0.0000P] where P=(Fo^2^+2Fc^2^)/3'
_refine_ls_weighting_scheme calc
_refine_ls_wR_factor_gt 0.0956
_refine_ls_wR_factor_ref 0.1230
_reflns_number_gt 2335
_reflns_number_total 4661
_reflns_threshold_expression >2sigma(I)
_cod_depositor_comments
;
The following automatic conversions were performed:

'_exptl_absorpt_correction_type' tag value 'psi-scans' was replaced
with 'psi-scan' value.

Automatic conversion script
Id: cif_fix_values 1646 2011-03-28 12:23:43Z adriana 
;
_cod_original_formula_sum 'C6 H22 Cd0.50 Cl3 Co N5 O4 S'
_cod_database_code 8000000

loop_
_symmetry_equiv_pos_as_xyz
'x, y, z'
'-x+1/2, y+1/2, -z+1/2'
'-x, -y, -z'
'x-1/2, -y-1/2, z-1/2'

loop_
_atom_site_label
_atom_site_type_symbol
_atom_site_fract_x
_atom_site_fract_y
_atom_site_fract_z
_atom_site_U_iso_or_equiv
_atom_site_adp_type
_atom_site_occupancy
_atom_site_symmetry_multiplicity
_atom_site_calc_flag
_atom_site_refinement_flags
Cd1 Cd 0.5000 0.0000 0.5000 0.02760(15) Uani 1 2 d S
Co1 Co 0.26115(9) 0.22067(5) 0.31166(5) 0.02146(16) Uani 1 1 d .
Cl1 Cl 0.2706(2) -0.12426(14) 0.46103(12) 0.0512(5) Uani 1 1 d .
Cl2 Cl 0.6693(2) -0.11586(12) 0.39556(11) 0.0439(4) Uani 1 1 d .
Cl3 Cl 0.76670(19) 0.39933(11) 0.41106(11) 0.0354(3) Uani 1 1 d .
S1 S 0.39593(17) 0.08114(10) 0.32302(9) 0.0252(3) Uani 1 1 d .
O1 O 0.6338(8) 0.4139(6) 0.3377(5) 0.095(2) Uani 1 1 d .
O2 O 0.7045(8) 0.3892(4) 0.5029(4) 0.0735(19) Uani 1 1 d .
O3 O 0.8593(8) 0.4836(4) 0.4069(4) 0.0734(19) Uani 1 1 d .
O4 O 0.8481(10) 0.3168(5) 0.3873(7) 0.118(3) Uani 1 1 d .
N1 N 0.4164(6) 0.2682(3) 0.2255(3) 0.0292(10) Uani 1 1 d .
H5 H 0.3644 0.2964 0.1720 0.035 Uiso 1 1 calc R
H6 H 0.4754 0.3139 0.2587 0.035 Uiso 1 1 calc R
N2 N 0.1563(6) 0.3495(3) 0.3004(3) 0.0303(10) Uani 1 1 d .
H7 H 0.1557 0.3722 0.2383 0.036 Uiso 1 1 calc R
H8 H 0.0562 0.3444 0.3146 0.036 Uiso 1 1 calc R
N3 N 0.3799(6) 0.2718(3) 0.4308(3) 0.0285(10) Uani 1 1 d .
H13 H 0.3849 0.2274 0.4794 0.034 Uiso 1 1 calc R
H14 H 0.4787 0.2857 0.4182 0.034 Uiso 1 1 calc R
N4 N 0.1211(6) 0.1742(3) 0.1968(3) 0.0296(10) Uani 1 1 d .
H15 H 0.1033 0.2218 0.1520 0.035 Uiso 1 1 calc R
H16 H 0.1669 0.1249 0.1677 0.035 Uiso 1 1 calc R
N5 N 0.1042(5) 0.1643(3) 0.3927(3) 0.0284(10) Uani 1 1 d .
H21 H 0.1532 0.1339 0.4458 0.034 Uiso 1 1 calc R
H22 H 0.0433 0.2111 0.4141 0.034 Uiso 1 1 calc R
C1 C 0.5727(7) 0.1272(5) 0.2767(4) 0.0328(13) Uani 1 1 d .
H1 H 0.6357 0.1621 0.3286 0.039 Uiso 1 1 calc R
H2 H 0.6351 0.0745 0.2550 0.039 Uiso 1 1 calc R
C2 C 0.5235(7) 0.1936(5) 0.1909(4) 0.0355(14) Uani 1 1 d .
H3 H 0.6151 0.2240 0.1680 0.043 Uiso 1 1 calc R
H4 H 0.4697 0.1574 0.1364 0.043 Uiso 1 1 calc R
C3 C 0.2452(8) 0.4159(4) 0.3715(5) 0.0383(15) Uani 1 1 d .
H9 H 0.1777 0.4681 0.3887 0.046 Uiso 1 1 calc R
H10 H 0.3335 0.4433 0.3419 0.046 Uiso 1 1 calc R
C4 C 0.3029(8) 0.3593(4) 0.4628(4) 0.0374(15) Uani 1 1 d .
H11 H 0.3768 0.3975 0.5056 0.045 Uiso 1 1 calc R
H12 H 0.2153 0.3423 0.4993 0.045 Uiso 1 1 calc R
C5 C -0.0296(7) 0.1420(5) 0.2305(4) 0.0360(14) Uani 1 1 d .
H17 H -0.0814 0.0967 0.1835 0.043 Uiso 1 1 calc R
H18 H -0.0987 0.1967 0.2358 0.043 Uiso 1 1 calc R
C6 C 0.0067(7) 0.0950(4) 0.3297(4) 0.0348(13) Uani 1 1 d .
H19 H -0.0896 0.0808 0.3587 0.042 Uiso 1 1 calc R
H20 H 0.0637 0.0353 0.3232 0.042 Uiso 1 1 calc R

loop_
_atom_site_aniso_label
_atom_site_aniso_U_11
_atom_site_aniso_U_22
_atom_site_aniso_U_33
_atom_site_aniso_U_23
_atom_site_aniso_U_13
_atom_site_aniso_U_12
Cd1 0.0359(3) 0.0218(3) 0.0235(2) -0.0019(2) -0.0044(2) 0.0027(3)
Co1 0.0237(4) 0.0224(3) 0.0175(3) 0.0017(3) -0.0013(3) 0.0012(3)
Cl1 0.0569(11) 0.0578(11) 0.0364(8) -0.0024(8) -0.0072(8) -0.0270(9)
Cl2 0.0597(11) 0.0457(9) 0.0267(7) 0.0044(6) 0.0071(7) 0.0217(8)
Cl3 0.0376(8) 0.0325(7) 0.0372(7) -0.0029(6) 0.0091(6) -0.0030(6)
S1 0.0285(7) 0.0249(6) 0.0216(6) -0.0007(5) -0.0003(5) 0.0038(5)
O1 0.063(4) 0.120(6) 0.093(5) 0.010(5) -0.027(4) -0.022(4)
O2 0.107(5) 0.074(4) 0.046(3) -0.001(3) 0.037(3) -0.018(4)
O3 0.092(5) 0.057(4) 0.076(4) -0.004(3) 0.030(4) -0.036(3)
O4 0.129(7) 0.057(4) 0.185(9) 0.024(5) 0.101(6) 0.040(4)
N1 0.031(3) 0.031(2) 0.026(2) 0.0077(19) 0.0033(19) -0.002(2)
N2 0.034(3) 0.026(2) 0.029(2) -0.0022(19) -0.004(2) 0.002(2)
N3 0.031(3) 0.030(2) 0.023(2) 0.0002(19) -0.0060(18) 0.001(2)
N4 0.032(3) 0.030(2) 0.027(2) 0.0030(19) 0.0019(19) 0.003(2)
N5 0.027(2) 0.032(2) 0.026(2) 0.0036(19) 0.0028(19) 0.002(2)
C1 0.026(3) 0.044(3) 0.028(3) 0.000(2) 0.002(2) 0.007(3)
C2 0.035(3) 0.048(4) 0.026(3) -0.004(3) 0.009(2) 0.007(3)
C3 0.052(4) 0.021(3) 0.040(3) -0.006(2) -0.003(3) 0.003(3)
C4 0.051(4) 0.030(3) 0.029(3) -0.008(2) -0.004(3) 0.009(3)
C5 0.033(3) 0.042(3) 0.031(3) 0.000(3) -0.007(2) -0.006(3)
C6 0.029(3) 0.035(3) 0.040(3) 0.001(3) 0.002(3) -0.005(3)

loop_
_atom_type_symbol
_atom_type_description
_atom_type_scat_dispersion_real
_atom_type_scat_dispersion_imag
_atom_type_scat_source
C C 0.0033 0.0016 'International Tables Vol C Tables 4.2.6.8 and 6.1.1.4'
H H 0.0000 0.0000 'International Tables Vol C Tables 4.2.6.8 and 6.1.1.4'
N N 0.0061 0.0033 'International Tables Vol C Tables 4.2.6.8 and 6.1.1.4'
Cl Cl 0.1484 0.1585 'International Tables Vol C Tables 4.2.6.8 and 6.1.1.4'
Co Co 0.3494 0.9721 'International Tables Vol C Tables 4.2.6.8 and 6.1.1.4'
O O 0.0106 0.0060 'International Tables Vol C Tables 4.2.6.8 and 6.1.1.4'
S S 0.1246 0.1234 'International Tables Vol C Tables 4.2.6.8 and 6.1.1.4'
Cd Cd -0.8075 1.2024 'International Tables Vol C Tables 4.2.6.8 and 6.1.1.4'

loop_
_geom_angle_atom_site_label_1
_geom_angle_atom_site_label_2
_geom_angle_atom_site_label_3
_geom_angle
_geom_angle_site_symmetry_1
Cl1 Cd1 Cl1 180.00(6) 3_656
Cl1 Cd1 Cl2 86.16(6) .
Cl2 Cd1 Cl2 180.0 3_656
Cl1 Cd1 S1 85.75(5) .
Cl2 Cd1 S1 85.77(4) .
S1 Cd1 S1 180.00(3) 3_656
N3 Co1 N4 174.0(2) .
N3 Co1 N1 92.5(2) .
N4 Co1 N1 91.8(2) .
N3 Co1 N5 90.5(2) .
N4 Co1 N5 85.34(19) .
N1 Co1 N5 175.9(2) .
N3 Co1 N2 85.87(19) .
N4 Co1 N2 90.13(19) .
N1 Co1 N2 88.9(2) .
N5 Co1 N2 94.1(2) .
N3 Co1 S1 92.18(14) .
N4 Co1 S1 92.10(14) .
N1 Co1 S1 87.50(14) .
N5 Co1 S1 89.67(14) .
N2 Co1 S1 175.80(16) .
O4 Cl3 O2 111.5(4) .
O4 Cl3 O3 111.9(4) .
O2 Cl3 O3 112.4(4) .
O4 Cl3 O1 109.3(5) .
O2 Cl3 O1 106.3(4) .
O3 Cl3 O1 105.1(4) .
C1 S1 Co1 96.5(2) .
C1 S1 Cd1 104.16(19) .
Co1 S1 Cd1 122.36(6) .
C2 N1 Co1 115.4(4) .
C3 N2 Co1 108.1(4) .
C4 N3 Co1 109.5(3) .
C5 N4 Co1 109.3(3) .
C6 N5 Co1 108.0(3) .
C2 C1 S1 107.9(4) .
N1 C2 C1 108.2(5) .
N2 C3 C4 108.2(5) .
N3 C4 C3 107.9(5) .
N4 C5 C6 107.7(5) .
N5 C6 C5 106.6(5) .

loop_
_geom_bond_atom_site_label_1
_geom_bond_atom_site_label_2
_geom_bond_distance
Cd1 Cl1 2.6243(17)
Cd1 Cl2 2.6692(15)
Cd1 S1 2.7160(13)
Co1 N3 1.950(4)
Co1 N4 1.972(5)
Co1 N1 1.973(5)
Co1 N5 1.983(5)
Co1 N2 1.999(5)
Co1 S1 2.2511(15)
Cl3 O4 1.396(6)
Cl3 O2 1.413(5)
Cl3 O3 1.417(5)
Cl3 O1 1.444(6)
S1 C1 1.814(6)
N1 C2 1.490(7)
N2 C3 1.484(7)
N3 C4 1.469(7)
N4 C5 1.481(7)
N5 C6 1.484(7)
C1 C2 1.510(8)
C3 C4 1.505(8)
C5 C6 1.499(8)

loop_
_geom_contact_atom_site_label_1
_geom_contact_atom_site_label_2
_geom_contact_distance
_geom_contact_site_symmetry_2
Cl1 N1 3.216(5) 2_545
Cl2 N3 3.259(5) 3_656
Cl2 N5 3.359(5) 3_656
O1 N1 3.044(8) .
O1 N3 3.283(9) .
O2 N4 2.931(7) 4_666
O2 N3 3.279(8) .
O4 N2 3.033(9) 1_655
O4 N5 3.042(8) 1_655
